data_1530994
loop_
_publ_author_name
'Wellmann, B.'
'Liebau, F.'

_publ_section_title
;
 The crystal structure of platinum(IV) diphosphate
;
_journal_name_full 'Journal of the Less-Common Metals'
_journal_page_first 31
_journal_page_last 39
_journal_volume 77
_journal_year 1981
_chemical_formula_sum 'O7 P2 Pt'
_chemical_name_systematic 'Pt P2 O7'
_space_group_IT_number 14
_symmetry_space_group_name_Hall '-P 2yn'
_symmetry_space_group_name_H-M 'P 1 21/n 1'
_cell_angle_alpha 90
_cell_angle_beta 111.37
_cell_angle_gamma 90
_cell_formula_units_Z 4
_cell_length_a 7.095
_cell_length_b 7.883
_cell_length_c 9.302
_cell_volume 484.490
_citation_journal_id_ASTM JCOMAH
_cod_data_source_file Wellmann_JCOMAH_1981_604.cif
_cod_data_source_block O7P2Pt1
_cod_original_cell_volume 484.4902
_cod_original_sg_symbol_Hall '-P 2ybc (x-z,y,z)'
_cod_original_formula_sum 'O7 P2 Pt1'
_cod_database_code 1530994

loop_
_symmetry_equiv_pos_as_xyz
x,y,z
-x+1/2,y+1/2,-z+1/2
-x,-y,-z
x-1/2,-y-1/2,z-1/2

loop_
_atom_site_label
_atom_site_type_symbol
_atom_site_fract_x
_atom_site_fract_y
_atom_site_fract_z
_atom_site_occupancy
_atom_site_U_iso_or_equiv
O5 O-2 0.9014 0.1903 0.8448 1 0.0
O7 O-2 0.5332 0.1338 0.685 1 0.0
O1 O-2 0.3217 0.399 0.6013 1 0.0
O6 O-2 0.7375 0.3574 0.6204 1 0.0
O3 O-2 0.1825 0.1378 0.6678 1 0.0
Pt2 Pt+4 0.5 0.5 0 1 0.0
Pt1 Pt+4 0 0 0 1 0.0
O2 O-2 0.4265 0.286 0.8751 1 0.0
P2 P+5 0.3612 0.2477 0.7081 1 0.0
P1 P+5 0.747 0.1779 0.6796 1 0.0
O4 O-2 0.7776 0.0402 0.5748 1 0.0
